data_4024319
loop_
_publ_author_name
'Kelong Zhu'
'Shijun Li'
'Feng Wang'
'Feihe Huang'

_publ_contact_author_address
;
 Department of Chemistry
 Zhejiang University
 Hangzhou 310027, P. R. China
;
_publ_contact_author_email fhuang@zju.edu.cn
_publ_contact_author_fax 86-571-87953189
_publ_contact_author_name 'Feihe Huang'
_publ_contact_author_phone 86-571-87953189
_publ_section_title
;
Anion-Controlled Ion-Pair Recognition of Paraquat by a
Bis(m-phenylene)-32-crown-10 Derivative Heteroditopic Host
;
_journal_name_full 'Journal of Organic Chemistry'
_journal_page_first 1322
_journal_page_last 1328
_journal_paper_doi 10.1021/jo802683d
_journal_volume 74
_journal_year 2009
_chemical_formula_moiety 'C62 H70 F6 N4 O18'
_chemical_formula_sum 'C62 H70 F6 N4 O18'
_chemical_formula_weight 1273.24
_space_group_IT_number 15
_symmetry_cell_setting monoclinic
_symmetry_space_group_name_Hall '-C 2yc'
_symmetry_space_group_name_H-M 'C 1 2/c 1'
_atom_sites_solution_hydrogens geom
_atom_sites_solution_primary direct
_cell_angle_alpha 90
_cell_angle_beta 109.29(3)
_cell_angle_gamma 90
_cell_formula_units_Z 4
_cell_length_a 29.399(6)
_cell_length_b 11.476(2)
_cell_length_c 20.644(4)
_cell_measurement_reflns_used 0
_cell_measurement_temperature 100
_cell_measurement_theta_max 0
_cell_measurement_theta_min 0
_cell_volume 6574(3)
_computing_cell_refinement 'USER DEFINED CELL REFINEMENT'
_computing_data_collection 'USER DEFINED DATA COLLECTION'
_computing_data_reduction 'USER DEFINED DATA REDUCTION'
_computing_molecular_graphics 'CAMERON (Watkin et al., 1996)'
_computing_publication_material 'CRYSTALS (Betteridge et al., 2003)'
_computing_structure_refinement 'CRYSTALS (Betteridge et al., 2003)'
_computing_structure_solution 'SHELXS 86 (Sheldrick, 1986)'
_diffrn_ambient_temperature 293
_diffrn_measured_fraction_theta_full 0.998
_diffrn_measured_fraction_theta_max 0.993
_diffrn_measurement_device Unknown
_diffrn_measurement_device_type Serial
_diffrn_measurement_method \w/2\q
_diffrn_radiation_monochromator graphite
_diffrn_radiation_type 'Mo K\a'
_diffrn_radiation_wavelength 0.71073
_diffrn_reflns_av_R_equivalents 0.046
_diffrn_reflns_limit_h_max 37
_diffrn_reflns_limit_h_min -38
_diffrn_reflns_limit_k_max 13
_diffrn_reflns_limit_k_min -14
_diffrn_reflns_limit_l_max 26
_diffrn_reflns_limit_l_min -26
_diffrn_reflns_number 32531
_diffrn_reflns_theta_full 26.926
_diffrn_reflns_theta_max 27.476
_diffrn_reflns_theta_min 3.013
_exptl_absorpt_coefficient_mu 0.105
_exptl_absorpt_correction_T_max 0.9731
_exptl_absorpt_correction_T_min 0.9631
_exptl_absorpt_correction_type multi-scan
_exptl_absorpt_process_details sadabs
_exptl_crystal_colour yellow
_exptl_crystal_density_diffrn 1.286
_exptl_crystal_density_method 'not measured'
_exptl_crystal_description prism
_exptl_crystal_F_000 2672
_exptl_crystal_size_max 0.36
_exptl_crystal_size_mid 0.28
_exptl_crystal_size_min 0.26
_refine_diff_density_max 0.52
_refine_diff_density_min -0.43
_refine_ls_extinction_coef 18(12)
_refine_ls_extinction_method 'Larson (1970), Equation 22'
_refine_ls_goodness_of_fit_ref 0.9810
_refine_ls_hydrogen_treatment constr
_refine_ls_matrix_type full
_refine_ls_number_parameters 434
_refine_ls_number_reflns 4689
_refine_ls_number_restraints 0
_refine_ls_R_factor_all 0.2186
_refine_ls_R_factor_gt 0.1612
_refine_ls_shift/su_max 0.000107
_refine_ls_structure_factor_coef Fsqd
_refine_ls_weighting_details
;
 Method, part 1, Chebychev polynomial, (Watkin, 1994, Prince, 1982) 
 [weight] = 1.0/[A~0~*T~0~(x)+A~1~*T~1~(x) ... +A~n-1~]*T~n-1~(x)] 
 where A~i~ are the Chebychev coefficients listed below and x= Fcalc/Fmax 
 Method = Robust Weighting (Prince, 1982) 
 W = [weight] * [1-(deltaF/6*sigmaF)^2^]^2^ 
 A~i~ are: 
 6.02 7.28 1.39 
;
_refine_ls_weighting_scheme calc
_refine_ls_wR_factor_all 0.3031
_refine_ls_wR_factor_gt 0.2573
_refine_ls_wR_factor_ref 0.2573
_reflns_limit_h_max 36
_reflns_limit_h_min -37
_reflns_limit_k_max 14
_reflns_limit_k_min 0
_reflns_limit_l_max 26
_reflns_limit_l_min 0
_reflns_number_gt 4689
_reflns_number_total 7485
_reflns_threshold_expression I>2.0\s(I)
_oxford_diffrn_Wilson_B_factor 0.00
_oxford_diffrn_Wilson_scale 0.00
_oxford_refine_ls_r_factor_ref 0.1612
_oxford_refine_ls_scale 0.07396(5)
_oxford_reflns_number_all 7471
_oxford_reflns_threshold_expression_ref I>2.0\s(I)
_cod_data_source_file jo802683d_si_001_3.cif
_cod_data_source_block 2-3c
_cod_depositor_comments
;
The following automatic conversions were performed:
'_symmetry_cell_setting' value 'Monoclinic' changed to 'monoclinic'
according to '/home/saulius/struct/CIF-dictionaries/cif_core.dic'
dictionary named 'cif_core.dic' version 2.4.1 from 2010-06-29.

Automatic conversion script
Id: cif_fix_enum 1527 2010-12-29 10:47:43Z saulius 
;
_cod_original_sg_symbol_H-M 'C 1 2/c 1 '
_cod_database_code 4024319

loop_
_symmetry_equiv_pos_as_xyz
x,y,z
-x,-y,-z
x+1/2,y+1/2,z
-x+1/2,-y+1/2,-z
-x,y,-z+1/2
x,-y,z+1/2
-x+1/2,y+1/2,-z+1/2
x+1/2,-y+1/2,z+1/2

loop_
_atom_site_label
_atom_site_type_symbol
_atom_site_fract_x
_atom_site_fract_y
_atom_site_fract_z
_atom_site_U_iso_or_equiv
_atom_site_occupancy
_atom_site_adp_type
_atom_site_refinement_flags_posn
_atom_site_refinement_flags_adp
_atom_site_refinement_flags_occupancy
_atom_site_disorder_assembly
_atom_site_disorder_group
_oxford_atom_site_special_shape
_atom_site_attached_hydrogens
C1 C 0.1200(2) 0.6096(5) 0.0852(3) 0.0809 1.0000 Uani . . . . . . .
C2 C 0.1318(3) 0.7172(6) 0.0724(4) 0.1216 1.0000 Uani . . . . . . .
C3 C 0.0994(3) 0.7926(7) 0.0303(5) 0.1514 1.0000 Uani . . . . . . .
H3 H 0.1093 0.8671 0.0232 0.0500 1.0000 Uiso R . . . . . .
C4 C 0.0535(3) 0.7572(9) -0.0018(5) 0.1368 1.0000 Uani . . . . . . .
H4 H 0.0318 0.8087 -0.0310 0.0500 1.0000 Uiso R . . . . . .
C5 C 0.0410(3) 0.6525(10) 0.0098(5) 0.1404 1.0000 Uani . . . . . . .
H5 H 0.0095 0.6277 -0.0124 0.0500 1.0000 Uiso R . . . . . .
C6 C 0.0721(3) 0.5795(7) 0.0533(4) 0.1194 1.0000 Uani . . . . . . .
H6 H 0.0615 0.5068 0.0622 0.0500 1.0000 Uiso R . . . . . .
C8 C 0.1909(2) 0.5487(5) 0.1828(3) 0.0775 1.0000 Uani . . . . . . .
C10 C 0.2482(2) 0.4611(6) 0.2817(3) 0.0888 1.0000 Uani . . . . . . .
H10A H 0.2674 0.5303 0.2830 0.0500 1.0000 Uiso R . . . . . .
H10B H 0.2697 0.3921 0.2871 0.0500 1.0000 Uiso . . . . . . .
C14 C 0.1398(3) 0.8232(7) 0.2654(4) 0.1181 1.0000 Uani . . . . . . .
H14A H 0.1169 0.8818 0.2668 0.0500 1.0000 Uiso R . . . . . .
H14B H 0.1228 0.7556 0.2457 0.0500 1.0000 Uiso . . . . . . .
H14C H 0.1576 0.8526 0.2359 0.0500 1.0000 Uiso . . . . . . .
C16 C 0.1724(2) 0.8036(4) 0.3348(3) 0.0738 1.0000 Uani . . . . . . .
C17 C 0.2164(2) 0.7667(5) 0.3435(3) 0.0847 1.0000 Uani . . . . . . .
H17 H 0.2265 0.7550 0.3058 0.0500 1.0000 Uiso R . . . . . .
C18 C 0.2479(2) 0.7470(4) 0.4081(3) 0.0759 1.0000 Uani . . . . . . .
H18 H 0.2790 0.7206 0.4142 0.0500 1.0000 Uiso R . . . . . .
C19 C 0.2340(2) 0.7635(5) 0.4644(3) 0.0805 1.0000 Uani . . . . . . .
C20 C 0.1875(3) 0.8035(8) 0.4533(4) 0.1356 1.0000 Uani . . . . . . .
H20 H 0.1764 0.8163 0.4900 0.0500 1.0000 Uiso R . . . . . .
C21 C 0.1581(3) 0.8217(8) 0.3864(4) 0.1315 1.0000 Uani . . . . . . .
H21 H 0.1274 0.8517 0.3793 0.0500 1.0000 Uiso R . . . . . .
C22 C 0.23083(18) 0.4624(4) 0.3425(3) 0.0715 1.0000 Uani . . . . . . .
C23 C 0.2614(2) 0.4323(4) 0.4057(3) 0.0775 1.0000 Uani . . . . . . .
H23 H 0.2928 0.4098 0.4105 0.0500 1.0000 Uiso R . . . . . .
C24 C 0.2462(2) 0.4351(5) 0.4633(3) 0.0785 1.0000 Uani . . . . . . .
C25 C 0.2009(2) 0.4707(5) 0.4567(3) 0.0919 1.0000 Uani . . . . . . .
H25 H 0.1902 0.4721 0.4944 0.0500 1.0000 Uiso R . . . . . .
C26 C 0.1704(2) 0.5042(5) 0.3925(4) 0.0897 1.0000 Uani . . . . . . .
C27 C 0.1858(2) 0.4977(5) 0.3361(3) 0.0851 1.0000 Uani . . . . . . .
H27 H 0.1642 0.5173 0.2933 0.0500 1.0000 Uiso R . . . . . .
C28 C 0.4258(6) 0.4085(10) 0.6672(7) 0.2622 1.0000 Uani . . . . . . .
H28A H 0.4285 0.4251 0.7145 0.0500 1.0000 Uiso R . . . . . .
H28B H 0.4548 0.3648 0.6738 0.0500 1.0000 Uiso . . . . . . .
C30 C 0.1051(4) 0.5503(13) 0.4282(7) 0.2286 1.0000 Uani . . . . . . .
H30A H 0.1250 0.6023 0.4631 0.0500 1.0000 Uiso R . . . . . .
H30B H 0.1069 0.4841 0.4560 0.0500 1.0000 Uiso . . . . . . .
C31 C 0.0587(5) 0.6231(16) 0.4066(9) 0.2434 1.0000 Uani . . . . . . .
H31A H 0.0422 0.5800 0.3651 0.0500 1.0000 Uiso R . . . . . .
H31B H 0.0368 0.6077 0.4296 0.0500 1.0000 Uiso . . . . . . .
C33 C 0.0224(3) 0.8228(17) 0.3702(6) 0.2739 1.0000 Uani . . . . . . .
H33A H 0.0158 0.8405 0.4121 0.0500 1.0000 Uiso R . . . . . .
H33B H -0.0076 0.7778 0.3365 0.0500 1.0000 Uiso . . . . . . .
C34 C 0.0349(6) 0.9247(10) 0.3406(7) 0.2349 1.0000 Uani . . . . . . .
H34A H 0.0341 0.9011 0.2952 0.0500 1.0000 Uiso R . . . . . .
H34B H 0.0074 0.9731 0.3318 0.0500 1.0000 Uiso . . . . . . .
C36 C 0.3684(3) 0.7205(7) 0.3734(4) 0.1068 1.0000 Uani . . . . . . .
C37 C 0.3940(3) 0.6115(7) 0.3910(5) 0.1164 1.0000 Uani . . . . . . .
C39 C 0.2700(3) 0.3995(6) 0.5841(3) 0.1053 1.0000 Uani . . . . . . .
H39A H 0.2647 0.4785 0.5966 0.0500 1.0000 Uiso R . . . . . .
H39B H 0.2407 0.3535 0.5793 0.0500 1.0000 Uiso . . . . . . .
C40 C 0.3091(4) 0.3481(9) 0.6382(4) 0.1389 1.0000 Uani . . . . . . .
H40A H 0.3008 0.3393 0.6796 0.0500 1.0000 Uiso R . . . . . .
H40B H 0.3158 0.2714 0.6229 0.0500 1.0000 Uiso . . . . . . .
C41 C 0.3835(8) 0.392(2) 0.6318(16) 0.5475 1.0000 Uani . . . . . . .
H41A H 0.3856 0.3240 0.6609 0.0500 1.0000 Uiso R . . . . . .
H41B H 0.3815 0.3142 0.5997 0.0500 1.0000 Uiso . . . . . . .
F1 F 0.3822(15) 0.539(3) 0.3447(13) 0.3668 0.5000 Uani . . . . . . .
F2 F 0.4389(4) 0.6119(15) 0.4195(15) 0.1532 0.5000 Uani . . . . . . .
F4 F 0.3754(7) 0.5682(16) 0.4439(12) 0.1804 0.5000 Uani . . . . . . .
N1 N 0.15216(19) 0.5274(4) 0.1254(3) 0.0938 1.0000 Uani . . . . . . .
N2 N 0.21163(18) 0.4536(4) 0.2155(2) 0.0922 1.0000 Uani . . . . . . .
H221 H 0.2029 0.3866 0.1969 0.0500 1.0000 Uiso R . . . . . .
O1 O 0.28071(16) 0.3992(4) 0.5222(2) 0.1005 1.0000 Uani . . . . . . .
O2 O 0.3506(3) 0.4191(7) 0.6512(3) 0.1483 1.0000 Uani . . . . . . .
O3 O 0.3843(5) 0.7976(7) 0.4069(6) 0.3162 1.0000 Uani . . . . . . .
O4 O 0.3318(3) 0.7275(6) 0.3295(4) 0.1747 1.0000 Uani . . . . . . .
O5 O 0.12554(18) 0.5483(5) 0.3813(3) 0.1374 1.0000 Uani . . . . . . .
O6 O 0.0620(3) 0.7321(10) 0.3846(6) 0.2398 1.0000 Uani . . . . . . .
O7 O 0.0655(3) 0.9854(13) 0.3551(6) 0.2101 1.0000 Uani . . . . . . .
O8 O 0.20435(15) 0.6498(4) 0.20023(19) 0.0915 1.0000 Uani . . . . . . .
O16 O 0.0417(9) 0.400(3) 0.2110(9) 0.5909 1.0000 Uani . . . . . . .
H1 H 0.1452 0.4524 0.1275 0.0500 1.0000 Uiso R . . . . . .
H13 H 0.1565 0.7479 0.0995 0.0500 1.0000 Uiso R . . . . . .
F5 F 0.4312(10) 0.618(3) 0.3650(19) 0.2492 0.5000 Uani . . . . . . .
F3 F 0.4160(16) 0.5907(13) 0.4524(9) 0.2381 0.5000 Uani . . . . . . .
F7 F 0.3706(6) 0.5254(10) 0.3634(10) 0.1799 0.5000 Uani . . . . . . .

loop_
_atom_site_aniso_label
_atom_site_aniso_U_11
_atom_site_aniso_U_22
_atom_site_aniso_U_33
_atom_site_aniso_U_23
_atom_site_aniso_U_13
_atom_site_aniso_U_12
C1 0.087(4) 0.089(4) 0.066(3) -0.016(3) 0.024(3) -0.021(3)
C2 0.124(5) 0.088(4) 0.115(5) 0.004(4) -0.013(4) -0.027(4)
C3 0.159(8) 0.086(5) 0.161(8) 0.025(5) -0.012(6) -0.005(5)
C4 0.120(7) 0.143(8) 0.125(6) 0.020(6) 0.010(5) 0.034(6)
C5 0.081(5) 0.192(10) 0.131(7) 0.032(7) 0.012(4) -0.019(6)
C6 0.098(5) 0.118(5) 0.133(6) 0.026(5) 0.024(4) -0.029(4)
C8 0.085(3) 0.088(4) 0.065(3) -0.015(3) 0.034(3) -0.013(3)
C10 0.093(4) 0.096(4) 0.078(4) -0.010(3) 0.030(3) 0.001(3)
C14 0.130(5) 0.119(5) 0.104(5) 0.019(4) 0.037(4) 0.031(5)
C16 0.089(3) 0.074(3) 0.067(3) 0.021(2) 0.036(3) 0.030(3)
C17 0.116(5) 0.072(3) 0.084(4) 0.000(3) 0.057(4) -0.011(3)
C18 0.087(3) 0.071(3) 0.081(3) 0.007(3) 0.045(3) 0.013(3)
C19 0.095(4) 0.074(3) 0.086(3) 0.017(3) 0.048(3) 0.031(3)
C20 0.160(6) 0.178(7) 0.097(5) 0.055(5) 0.080(5) 0.109(6)
C21 0.115(5) 0.172(7) 0.116(5) 0.052(5) 0.051(4) 0.090(5)
C22 0.073(3) 0.063(3) 0.080(3) -0.002(2) 0.027(3) 0.002(2)
C23 0.082(3) 0.067(3) 0.086(4) 0.004(2) 0.031(3) 0.010(2)
C24 0.088(4) 0.073(3) 0.076(3) 0.010(2) 0.030(3) 0.011(3)
C25 0.108(4) 0.093(4) 0.095(4) 0.027(3) 0.062(4) 0.031(3)
C26 0.074(3) 0.086(4) 0.117(5) 0.026(3) 0.042(3) 0.019(3)
C27 0.083(4) 0.085(4) 0.084(4) 0.017(3) 0.022(3) 0.000(3)
C28 0.35(2) 0.127(8) 0.174(10) -0.028(7) -0.103(12) 0.149(12)
C30 0.189(10) 0.312(18) 0.244(14) 0.186(14) 0.151(11) 0.138(12)
C31 0.161(10) 0.37(2) 0.271(16) 0.136(16) 0.162(11) 0.096(13)
C33 0.132(8) 0.56(3) 0.176(10) 0.161(15) 0.118(8) 0.136(13)
C34 0.273(17) 0.127(9) 0.155(9) -0.041(7) -0.130(12) 0.102(10)
C36 0.117(5) 0.083(4) 0.103(5) -0.016(4) 0.012(4) 0.004(4)
C37 0.112(6) 0.089(5) 0.138(7) -0.018(5) 0.029(6) 0.011(5)
C39 0.144(6) 0.095(4) 0.082(4) 0.012(3) 0.044(4) 0.023(4)
C40 0.190(9) 0.151(8) 0.076(5) 0.019(5) 0.044(5) 0.067(7)
C41 0.33(4) 0.44(5) 0.92(11) -0.28(7) 0.28(5) -0.10(4)
F1 0.48(5) 0.31(3) 0.179(16) -0.168(19) -0.07(2) 0.27(3)
F2 0.076(6) 0.143(10) 0.22(2) 0.014(14) 0.015(10) 0.024(6)
F4 0.206(15) 0.164(12) 0.22(2) 0.034(12) 0.137(17) -0.011(11)
N1 0.109(3) 0.077(3) 0.084(3) -0.006(2) 0.015(3) -0.021(3)
N2 0.111(4) 0.079(3) 0.078(3) -0.012(2) 0.020(3) 0.006(3)
O1 0.121(3) 0.098(3) 0.084(3) 0.017(2) 0.036(2) 0.037(3)
O2 0.155(5) 0.160(6) 0.101(4) -0.006(4) 0.004(4) 0.078(5)
O3 0.372(15) 0.117(6) 0.302(12) -0.040(7) -0.101(11) 0.093(8)
O4 0.145(5) 0.146(5) 0.205(7) 0.051(5) 0.018(5) 0.017(4)
O5 0.105(3) 0.164(5) 0.169(5) 0.056(4) 0.079(3) 0.047(3)
O6 0.194(7) 0.272(11) 0.324(12) 0.131(9) 0.181(8) 0.142(8)
O7 0.116(5) 0.276(14) 0.241(11) 0.070(10) 0.063(6) 0.059(7)
O8 0.101(3) 0.091(3) 0.075(2) -0.0202(19) 0.0196(19) -0.020(2)
O16 0.52(3) 1.02(7) 0.270(17) 0.17(3) 0.190(18) 0.43(4)
F5 0.193(19) 0.29(3) 0.26(3) -0.01(2) 0.07(2) 0.125(18)
F3 0.40(4) 0.102(9) 0.112(12) 0.018(8) -0.05(2) 0.03(2)
F7 0.190(13) 0.073(6) 0.194(17) -0.011(7) -0.048(11) -0.034(8)

loop_
_atom_type_symbol
_atom_type_scat_dispersion_real
_atom_type_scat_dispersion_imag
_atom_type_scat_Cromer_Mann_a1
_atom_type_scat_Cromer_Mann_b1
_atom_type_scat_Cromer_Mann_a2
_atom_type_scat_Cromer_Mann_b2
_atom_type_scat_Cromer_Mann_a3
_atom_type_scat_Cromer_Mann_b3
_atom_type_scat_Cromer_Mann_a4
_atom_type_scat_Cromer_Mann_b4
_atom_type_scat_Cromer_Mann_c
_atom_type_scat_source
C 0.0033 0.0016 2.3100 20.8439 1.0200 10.2075 1.5886 0.5687 0.8650 51.6512 0.2156 'International Tables Vol C 4.2.6.8 and 6.1.1.4'
H 0.0000 0.0000 0.4930 10.5109 0.3229 26.1257 0.1402 3.1424 0.0408 57.7998 0.0030 'International Tables Vol C 4.2.6.8 and 6.1.1.4'
N 0.0061 0.0033 12.2126 0.0057 3.1322 9.8933 2.0125 28.9975 1.1663 0.5826 -11.5290 'International Tables Vol C 4.2.6.8 and 6.1.1.4'
O 0.0106 0.0060 3.0485 13.2771 2.2868 5.7011 1.5463 0.3239 0.8670 32.9089 0.2508 'International Tables Vol C 4.2.6.8 and 6.1.1.4'
F 0.0171 0.0103 3.5392 10.2825 2.6412 4.2944 1.5170 0.2615 1.0243 26.1476 0.2776 'International Tables Vol C 4.2.6.8 and 6.1.1.4'

loop_
_geom_angle_atom_site_label_1
_geom_angle_site_symmetry_1
_geom_angle_atom_site_label_2
_geom_angle_site_symmetry_2
_geom_angle_atom_site_label_3
_geom_angle_site_symmetry_3
_geom_angle
_geom_angle_publ_flag
C2 . C1 . C6 . 115.3(6) yes
C2 . C1 . N1 . 125.0(6) yes
C6 . C1 . N1 . 119.7(6) yes
C1 . C2 . C3 . 122.7(7) yes
C1 . C2 . H13 . 119.1 no
C3 . C2 . H13 . 115.4 no
C2 . C3 . H3 . 119.6 no
C2 . C3 . C4 . 119.6(8) yes
H3 . C3 . C4 . 120.8 no
C3 . C4 . H4 . 119.0 no
C3 . C4 . C5 . 118.9(8) yes
H4 . C4 . C5 . 122.0 no
C4 . C5 . H5 . 119.1 no
C4 . C5 . C6 . 121.8(8) yes
H5 . C5 . C6 . 119.1 no
C1 . C6 . C5 . 121.6(7) yes
C1 . C6 . H6 . 118.9 no
C5 . C6 . H6 . 119.5 no
N1 . C8 . N2 . 114.0(5) yes
N1 . C8 . O8 . 120.9(6) yes
N2 . C8 . O8 . 125.1(5) yes
H10 . C10 . H10 . 107.7 no
H10 . C10 . C22 . 108.9 no
H10 . C10 . C22 . 107.1 no
H10 . C10 . N2 . 108.7 no
H10 . C10 . N2 . 107.9 no
C22 . C10 . N2 . 116.2(5) yes
H14 . C14 . H14 . 108.2 no
H14 . C14 . H14 . 107.4 no
H14 . C14 . H14 . 109.2 no
H14 . C14 . C16 . 108.7 no
H14 . C14 . C16 . 112.5 no
H14 . C14 . C16 . 110.6 no
C14 . C16 . C17 . 118.9(5) yes
C14 . C16 . C21 . 120.1(6) yes
C17 . C16 . C21 . 121.0(5) yes
C16 . C17 . H17 . 120.1 no
C16 . C17 . C18 . 120.4(5) yes
H17 . C17 . C18 . 119.5 no
C17 . C18 . H18 . 120.3 no
C17 . C18 . C19 . 120.6(5) yes
H18 . C18 . C19 . 119.1 no
C19 4_566 C19 . C18 . 122.7(6) yes
C19 4_566 C19 . C20 . 119.9(6) yes
C18 . C19 . C20 . 117.4(5) yes
C19 . C20 . H20 . 120.6 no
C19 . C20 . C21 . 118.3(6) yes
H20 . C20 . C21 . 121.1 no
C20 . C21 . C16 . 122.3(6) yes
C20 . C21 . H21 . 117.9 no
C16 . C21 . H21 . 119.7 no
C10 . C22 . C23 . 119.9(5) yes
C10 . C22 . C27 . 121.0(5) yes
C23 . C22 . C27 . 119.1(5) yes
C22 . C23 . H23 . 119.4 no
C22 . C23 . C24 . 120.8(5) yes
H23 . C23 . C24 . 119.8 no
C23 . C24 . C25 . 119.9(5) yes
C23 . C24 . O1 . 113.4(5) yes
C25 . C24 . O1 . 126.7(5) yes
C24 . C25 . H25 . 120.8 no
C24 . C25 . C26 . 119.0(5) yes
H25 . C25 . C26 . 120.2 no
C25 . C26 . C27 . 120.0(5) yes
C25 . C26 . O5 . 123.5(6) yes
C27 . C26 . O5 . 116.5(6) yes
C26 . C27 . C22 . 121.2(5) yes
C26 . C27 . H27 . 118.4 no
C22 . C27 . H27 . 120.4 no
O7 4_566 C28 . H28 . 101.7 no
O7 4_566 C28 . H28 . 105.0 no
H28 . C28 . H28 . 100.7 no
O7 4_566 C28 . C41 . 102.0(16) yes
H28 . C28 . C41 . 111.0 no
H28 . C28 . C41 . 132.5 no
H30 . C30 . H30 . 98.3 no
H30 . C30 . C31 . 98.0 no
H30 . C30 . C31 . 118.7 no
H30 . C30 . O5 . 104.6 no
H30 . C30 . O5 . 119.6 no
C31 . C30 . O5 . 112.3(8) yes
C30 . C31 . H31 . 96.7 no
C30 . C31 . H31 . 116.4 no
H31 . C31 . H31 . 97.1 no
C30 . C31 . O6 . 116.7(10) yes
H31 . C31 . O6 . 104.3 no
H31 . C31 . O6 . 119.1 no
H33 . C33 . H33 . 108.6 no
H33 . C33 . C34 . 111.5 no
H33 . C33 . C34 . 113.4 no
H33 . C33 . O6 . 109.6 no
H33 . C33 . O6 . 102.3 no
C34 . C33 . O6 . 111.0(9) yes
C33 . C34 . H34 . 105.0 no
C33 . C34 . H34 . 103.8 no
H34 . C34 . H34 . 103.3 no
C33 . C34 . O7 . 135.3(12) yes
H34 . C34 . O7 . 101.3 no
H34 . C34 . O7 . 104.5 no
C37 . C36 . O3 . 116.7(8) yes
C37 . C36 . O4 . 122.0(8) yes
O3 . C36 . O4 . 121.1(9) yes
C36 . C37 . F1 . 113.8(14) yes
C36 . C37 . F2 . 119.7(11) yes
F1 . C37 . F2 . 110(2) yes
C36 . C37 . F4 . 101.0(10) yes
F1 . C37 . F4 . 106(2) yes
F2 . C37 . F4 . 104.3(16) yes
C36 . C37 . F5 . 105.9(15) yes
F1 . C37 . F5 . 78(2) yes
F2 . C37 . F5 . 48.0(11) yes
F4 . C37 . F5 . 148.7(16) yes
C36 . C37 . F3 . 118.5(13) yes
F1 . C37 . F3 . 125.5(17) yes
F2 . C37 . F3 . 53.8(16) yes
F4 . C37 . F3 . 50.9(19) yes
F5 . C37 . F3 . 101(2) yes
C36 . C37 . F7 . 114.5(10) yes
F1 . C37 . F7 . 29(3) yes
F2 . C37 . F7 . 123.9(13) yes
F4 . C37 . F7 . 77.6(14) yes
F5 . C37 . F7 . 104.7(19) yes
F3 . C37 . F7 . 110.0(15) yes
H39 . C39 . H39 . 108.2 no
H39 . C39 . C40 . 109.6 no
H39 . C39 . C40 . 107.8 no
H39 . C39 . O1 . 110.4 no
H39 . C39 . O1 . 110.9 no
C40 . C39 . O1 . 110.0(6) yes
C39 . C40 . H40 . 111.0 no
C39 . C40 . H40 . 108.3 no
H40 . C40 . H40 . 109.0 no
C39 . C40 . O2 . 109.2(7) yes
H40 . C40 . O2 . 110.2 no
H40 . C40 . O2 . 109.1 no
C28 . C41 . H41 . 85.0 no
C28 . C41 . H41 . 109.1 no
H41 . C41 . H41 . 72.9 no
C28 . C41 . O2 . 122(3) yes
H41 . C41 . O2 . 84.2 no
H41 . C41 . O2 . 121.7 no
C37 . F1 . F5 . 55.0(15) yes
C37 . F2 . F5 . 71.6(18) yes
C37 . F2 . F3 . 62.4(13) yes
F5 . F2 . F3 . 133(3) yes
C37 . F4 . F3 . 54.9(11) yes
C37 . F4 . F7 . 45.2(8) yes
F3 . F4 . F7 . 87.8(16) yes
C1 . N1 . C8 . 126.9(5) yes
C1 . N1 . H1 . 124.0 no
C8 . N1 . H1 . 105.8 no
C10 . N2 . C8 . 120.7(5) yes
C10 . N2 . H221 . 119.8 no
C8 . N2 . H221 . 119.4 no
C39 . O1 . C24 . 118.9(5) yes
C40 . O2 . C41 . 121.4(14) yes
C26 . O5 . C30 . 122.8(7) yes
C33 . O6 . C31 . 124.7(10) yes
C28 4_566 O7 . C34 . 135.0(13) yes
C37 . F5 . F1 . 47.4(14) yes
C37 . F5 . F2 . 60.4(18) yes
F1 . F5 . F2 . 96(3) yes
C37 . F3 . F4 . 74.2(18) yes
C37 . F3 . F2 . 63.8(13) yes
F4 . F3 . F2 . 137(2) yes
F4 . F7 . C37 . 57.3(10) yes

loop_
_geom_bond_atom_site_label_1
_geom_bond_site_symmetry_1
_geom_bond_atom_site_label_2
_geom_bond_site_symmetry_2
_geom_bond_distance
_geom_bond_publ_flag
C1 . C2 . 1.332(9) yes
C1 . C6 . 1.386(9) yes
C1 . N1 . 1.399(8) yes
C2 . C3 . 1.366(10) yes
C2 . H13 . 0.834 no
C3 . H3 . 0.930 no
C3 . C4 . 1.353(11) yes
C4 . H4 . 0.930 no
C4 . C5 . 1.303(11) yes
C5 . H5 . 0.930 no
C5 . C6 . 1.342(11) yes
C6 . H6 . 0.930 no
C8 . N1 . 1.367(7) yes
C8 . N2 . 1.321(7) yes
C8 . O8 . 1.241(6) yes
C10 . H10 . 0.970 no
C10 . H10 . 0.996 no
C10 . C22 . 1.503(8) yes
C10 . N2 . 1.437(7) yes
C14 . H14 . 0.960 no
C14 . H14 . 0.939 no
C14 . H14 . 0.984 no
C14 . C16 . 1.453(9) yes
C16 . C17 . 1.316(8) yes
C16 . C21 . 1.286(8) yes
C17 . H17 . 0.930 no
C17 . C18 . 1.367(8) yes
C18 . H18 . 0.930 no
C18 . C19 . 1.368(7) yes
C19 . C19 4_566 1.493(11) yes
C19 . C20 . 1.386(8) yes
C20 . H20 . 0.930 no
C20 . C21 . 1.382(10) yes
C21 . H21 . 0.930 no
C22 . C23 . 1.362(7) yes
C22 . C27 . 1.349(7) yes
C23 . H23 . 0.930 no
C23 . C24 . 1.403(7) yes
C24 . C25 . 1.356(8) yes
C24 . O1 . 1.364(6) yes
C25 . H25 . 0.930 no
C25 . C26 . 1.386(8) yes
C26 . C27 . 1.384(8) yes
C26 . O5 . 1.358(7) yes
C27 . H27 . 0.930 no
C28 . O7 4_566 1.356(18) yes
C28 . H28 . 0.970 no
C28 . H28 . 0.958 no
C28 . C41 . 1.23(2) yes
C30 . H30 . 0.970 no
C30 . H30 . 0.943 no
C30 . C31 . 1.535(14) yes
C30 . O5 . 1.297(10) yes
C31 . H31 . 0.970 no
C31 . H31 . 0.934 no
C31 . O6 . 1.344(16) yes
C33 . H33 . 0.970 no
C33 . H33 . 1.059 no
C33 . C34 . 1.42(2) yes
C33 . O6 . 1.516(15) yes
C34 . H34 . 0.970 no
C34 . H34 . 0.948 no
C34 . O7 . 1.097(16) yes
C36 . C37 . 1.443(11) yes
C36 . O3 . 1.126(10) yes
C36 . O4 . 1.156(9) yes
C37 . F1 . 1.231(19) yes
C37 . F2 . 1.257(16) yes
C37 . F4 . 1.459(18) yes
C37 . F5 . 1.37(3) yes
C37 . F3 . 1.241(15) yes
C37 . F7 . 1.231(12) yes
C39 . H39 . 0.970 no
C39 . H39 . 0.989 no
C39 . C40 . 1.438(11) yes
C39 . O1 . 1.413(7) yes
C40 . H40 . 0.970 no
C40 . H40 . 0.976 no
C40 . O2 . 1.417(12) yes
C41 . H41 . 0.970 no
C41 . H41 . 1.098 no
C41 . O2 . 1.20(2) yes
F1 . F5 . 1.63(5) yes
F2 . F5 . 1.07(3) yes
F2 . F3 . 1.13(3) yes
F4 . F3 . 1.18(4) yes
F4 . F7 . 1.69(3) yes
N1 . H1 . 0.889 no
N2 . H221 . 0.860 no

loop_
_geom_hbond_atom_site_label_D
_geom_hbond_site_symmetry_D
_geom_hbond_atom_site_label_H
_geom_hbond_site_symmetry_H
_geom_hbond_atom_site_label_A
_geom_hbond_site_symmetry_A
_geom_hbond_angle_DHA
_geom_hbond_distance_DH
_geom_hbond_distance_HA
_geom_hbond_distance_DA
_geom_hbond_publ_flag
C17 . H17 . O8 . 141 0.93 2.39 3.160(13) yes
C21 . H21 . O6 . 122 0.93 2.40 2.995(13) yes
C21 . H21 . O7 . 159 0.93 2.31 3.193(13) yes
N2 . H221 . O4 7_545 162 0.86 2.08 2.906(13) yes
N1 . H1 . O3 7_545 157 0.89 2.00 2.841(13) yes
C2 . H13 . O8 . 121 0.83 2.37 2.897(13) yes
